data_1576156
loop_
_publ_author_name
'Meier, David C.'
'Garc&#xed;a-Romero, &#xc1;lvaro'
'Gonz&#xe1;lez-Pinardo, Daniel'
'Rees, Nicholas H.'
'Lovstedt, Alex'
'Fern&#xe1;ndez, Israel'
'Goicoechea, Jose M.'

_publ_section_title
;
 Exceptionally large "through-space" nuclear spin coupling in a
 2,4,6-tri(phosphanyl)-1,3,5-triphosphabenzene.
;
_journal_issue 1
_journal_name_full 'Chemical science'
_journal_page_first 544
_journal_page_last 554
_journal_paper_doi 10.1039/d5sc07729j
_journal_volume 17
_journal_year 2026
_chemical_formula_moiety 'C81 H114 N6 P6, C6 H14'
_chemical_formula_sum 'C87 H128 N6 P6'
_chemical_formula_weight 1443.77
_chemical_name_systematic
;
 [PCP{N(Dipp)CH2}2]3*hex
;
_space_group_crystal_system monoclinic
_space_group_IT_number 14
_space_group_name_Hall '-P 2ybc'
_space_group_name_H-M_alt 'P 1 21/c 1'
_atom_sites_solution_hydrogens geom
_audit_creation_method SHELXL-2019/3
_audit_update_record
;
2025-07-31 deposited with the CCDC.	2025-11-03 downloaded from the CCDC.
;
_cell_angle_alpha 90
_cell_angle_beta 92.626(2)
_cell_angle_gamma 90
_cell_formula_units_Z 4
_cell_length_a 12.8201(5)
_cell_length_b 21.8399(8)
_cell_length_c 30.2910(10)
_cell_measurement_reflns_used 280
_cell_measurement_temperature 173(2)
_cell_measurement_theta_max 11.82
_cell_measurement_theta_min 2.46
_cell_volume 8472.3(5)
_computing_cell_refinement 'SAINT V8.40B (Bruker AXS, 2019)'
_computing_data_collection 'BIS v6.2.14 (Bruker_AXS, 2020)'
_computing_data_reduction 'SAINT V8.40B (Bruker AXS, 2019)'
_computing_molecular_graphics
;
C. B. H\"ubschle, G. M. Sheldrick, B. Dittrich:
ShelXle: a Qt graphical user interface for SHELXL.
J. Appl. Cryst., 44, (2011) 1281-1284.
;
_computing_publication_material 'APEX6 v2024.9-0 (Bruker AXS, 2024)'
_computing_structure_refinement 'SHELXL-2019/2 (Sheldrick, 2019)'
_computing_structure_solution 'SHELXT 2018/2 (Sheldrick, 2018)'
_diffrn_ambient_temperature 173(2)
_diffrn_detector 'Photon III'
_diffrn_detector_area_resol_mean 7.3910
_diffrn_detector_type CMOS
_diffrn_measured_fraction_theta_full 1.000
_diffrn_measured_fraction_theta_max 0.998
_diffrn_measurement_device 'four-circle diffractometer'
_diffrn_measurement_device_type 'Bruker D8 VENTURE'
_diffrn_measurement_method '\w and \f scans'
_diffrn_radiation_monochromator 'multilayer mirror'
_diffrn_radiation_type CuK\a
_diffrn_radiation_wavelength 1.54178
_diffrn_reflns_av_R_equivalents 0.2437
_diffrn_reflns_av_unetI/netI 0.0781
_diffrn_reflns_Laue_measured_fraction_full 1.000
_diffrn_reflns_Laue_measured_fraction_max 0.998
_diffrn_reflns_limit_h_max 15
_diffrn_reflns_limit_h_min -15
_diffrn_reflns_limit_k_max 26
_diffrn_reflns_limit_k_min 0
_diffrn_reflns_limit_l_max 36
_diffrn_reflns_limit_l_min 0
_diffrn_reflns_number 241826
_diffrn_reflns_point_group_measured_fraction_full 1.000
_diffrn_reflns_point_group_measured_fraction_max 0.998
_diffrn_reflns_theta_full 67.679
_diffrn_reflns_theta_max 68.409
_diffrn_reflns_theta_min 2.495
_diffrn_source 'microfocus sealed tube'
_diffrn_source_type 'Incoatec I\mS 3.0'
_exptl_absorpt_coefficient_mu 1.521
_exptl_absorpt_correction_T_max 0.753055
_exptl_absorpt_correction_T_min 0.386067
_exptl_absorpt_correction_type multi-scan
_exptl_absorpt_process_details
;
L. Krause, R. Herbst-Irmer, G.M. Sheldrick, D. Stalke:
Comparison of silver and molybdenum microfocus X-ray sources for 
single-crystal structure determination.
J. Appl. Cryst. (2015), 48, 3-10. doi:10.1107/S1600576714022985
;
_exptl_crystal_colour red
_exptl_crystal_density_diffrn 1.132
_exptl_crystal_description block
_exptl_crystal_F_000 3128
_exptl_crystal_size_max 0.270
_exptl_crystal_size_mid 0.230
_exptl_crystal_size_min 0.150
_refine_diff_density_max 0.522
_refine_diff_density_min -0.476
_refine_diff_density_rms 0.078
_refine_ls_extinction_method none
_refine_ls_goodness_of_fit_ref 1.094
_refine_ls_hydrogen_treatment constr
_refine_ls_matrix_type full
_refine_ls_number_parameters 947
_refine_ls_number_reflns 241826
_refine_ls_number_restraints 129
_refine_ls_restrained_S_all 1.094
_refine_ls_R_factor_all 0.0893
_refine_ls_R_factor_gt 0.0763
_refine_ls_shift/su_max 0.001
_refine_ls_shift/su_mean 0.000
_refine_ls_structure_factor_coef Fsqd
_refine_ls_weighting_details 'w=1/[\s^2^(Fo^2^)+(0.1198P)^2^+4.2750P] where P=(Fo^2^+2Fc^2^)/3'
_refine_ls_weighting_scheme calc
_refine_ls_wR_factor_gt 0.2004
_refine_ls_wR_factor_ref 0.2102
_reflns_Friedel_coverage 0.000
_reflns_number_gt 12878
_reflns_number_total 15559
_reflns_threshold_expression 'I > 2\s(I)'
_cod_data_source_file d5sc07729j2.cif
_cod_data_source_block 24299
_cod_depositor_comments 'Adding full bibliography for 1576154--1576156.cif.'
_cod_original_sg_symbol_H-M 'P 21/c'
_cod_database_code 1576156
_shelx_shelxl_version_number 2019/3
_shelx_space_group_comment
;
The symmetry employed for this shelxl refinement is uniquely defined
by the following loop, which should always be used as a source of
symmetry information in preference to the above space-group names.
They are only intended as comments.
;
_shelx_estimated_absorpt_t_min 0.684
_shelx_estimated_absorpt_t_max 0.804

loop_
_space_group_symop_operation_xyz
'x, y, z'
'-x, y+1/2, -z+1/2'
'-x, -y, -z'
'x, -y-1/2, z-1/2'

loop_
_atom_site_label
_atom_site_type_symbol
_atom_site_fract_x
_atom_site_fract_y
_atom_site_fract_z
_atom_site_U_iso_or_equiv
_atom_site_adp_type
_atom_site_occupancy
_atom_site_site_symmetry_order
_atom_site_calc_flag
_atom_site_refinement_flags_posn
_atom_site_refinement_flags_adp
_atom_site_refinement_flags_occupancy
_atom_site_disorder_assembly
_atom_site_disorder_group
P1 P 0.27659(6) 0.12336(4) 0.61008(2) 0.03308(19) Uani 1 1 d . . . . .
P2 P 0.35305(5) 0.22496(3) 0.63919(2) 0.02626(17) Uani 1 1 d . . . . .
P3 P 0.25247(6) 0.31735(3) 0.57757(2) 0.03172(18) Uani 1 1 d . . . . .
P4 P 0.25326(6) 0.14418(4) 0.71707(2) 0.03258(19) Uani 1 1 d . . . . .
P5 P 0.20743(5) 0.33050(3) 0.67583(2) 0.02750(17) Uani 1 1 d . . . . .
P6 P 0.31444(5) 0.23593(3) 0.54422(2) 0.02481(17) Uani 1 1 d . . . . .
N1 N 0.3276(2) 0.08113(13) 0.73156(9) 0.0373(6) Uani 1 1 d . . . . .
N2 N 0.1447(2) 0.09823(13) 0.71089(9) 0.0381(6) Uani 1 1 d . . . . .
N3 N 0.41633(19) 0.25644(12) 0.51488(8) 0.0295(5) Uani 1 1 d . . . . .
N4 N 0.24287(19) 0.21616(11) 0.49857(8) 0.0285(5) Uani 1 1 d . . . . .
N5 N 0.3037(2) 0.35979(12) 0.70963(8) 0.0324(5) Uani 1 1 d . . . . .
N6 N 0.1787(2) 0.40218(11) 0.65373(8) 0.0321(5) Uani 1 1 d . . . . .
C1 C 0.2783(2) 0.16064(13) 0.65964(10) 0.0302(6) Uani 1 1 d . . . . .
C2 C 0.3399(2) 0.18704(13) 0.58625(9) 0.0275(6) Uani 1 1 d . . . . .
C3 C 0.2737(2) 0.29240(13) 0.63030(9) 0.0264(5) Uani 1 1 d . . . . .
C4 C 0.2823(3) 0.02603(15) 0.71115(12) 0.0422(7) Uani 1 1 d . . . . .
H4A H 0.308085 -0.011115 0.726891 0.051 Uiso 1 1 calc R U . . .
H4B H 0.300316 0.023115 0.679777 0.051 Uiso 1 1 calc R U . . .
C5 C 0.1654(3) 0.03293(16) 0.71495(13) 0.0428(7) Uani 1 1 d . . . . .
H5A H 0.127205 0.009972 0.691117 0.051 Uiso 1 1 calc R U . . .
H5B H 0.143706 0.017424 0.743836 0.051 Uiso 1 1 calc R U . . .
C6 C 0.4319(3) 0.08230(15) 0.75064(11) 0.0399(7) Uani 1 1 d . . . . .
C7 C 0.5192(3) 0.07130(16) 0.72579(12) 0.0441(8) Uani 1 1 d . . . . .
C8 C 0.6189(3) 0.07276(18) 0.74655(14) 0.0510(9) Uani 1 1 d . . . . .
H8 H 0.678344 0.064732 0.729859 0.061 Uiso 1 1 calc R U . . .
C9 C 0.6318(3) 0.08583(19) 0.79128(14) 0.0548(10) Uani 1 1 d . . . . .
H9 H 0.699840 0.087870 0.804991 0.066 Uiso 1 1 calc R U . . .
C10 C 0.5462(4) 0.09575(19) 0.81549(13) 0.0561(10) Uani 1 1 d . . . . .
H10 H 0.556052 0.104155 0.846173 0.067 Uiso 1 1 calc R U . . .
C11 C 0.4450(3) 0.09398(17) 0.79688(12) 0.0457(8) Uani 1 1 d . . . . .
C12 C 0.5114(3) 0.0589(2) 0.67643(13) 0.0547(10) Uani 1 1 d . . . . .
H12 H 0.439064 0.069999 0.665556 0.066 Uiso 1 1 calc R U . . .
C13 C 0.5867(4) 0.0987(3) 0.65158(16) 0.0806(16) Uani 1 1 d . . . . .
H13A H 0.579568 0.089494 0.619919 0.121 Uiso 1 1 calc R U . . .
H13B H 0.570564 0.141989 0.656408 0.121 Uiso 1 1 calc R U . . .
H13C H 0.658482 0.090259 0.662410 0.121 Uiso 1 1 calc R U . . .
C14 C 0.5269(5) -0.0094(3) 0.6668(2) 0.0847(17) Uani 1 1 d . . . . .
H14A H 0.521629 -0.016291 0.634849 0.127 Uiso 1 1 calc R U . . .
H14B H 0.595998 -0.022263 0.678529 0.127 Uiso 1 1 calc R U . . .
H14C H 0.472974 -0.033195 0.681017 0.127 Uiso 1 1 calc R U . . .
C15 C 0.3524(3) 0.0998(2) 0.82525(12) 0.0543(9) Uani 1 1 d . . . . .
H15 H 0.296541 0.122203 0.807718 0.065 Uiso 1 1 calc R U . . .
C16 C 0.3749(5) 0.1357(3) 0.86835(16) 0.0852(17) Uani 1 1 d . . . . .
H16A H 0.311364 0.137616 0.885103 0.128 Uiso 1 1 calc R U . . .
H16B H 0.430183 0.114998 0.886099 0.128 Uiso 1 1 calc R U . . .
H16C H 0.397458 0.177271 0.861301 0.128 Uiso 1 1 calc R U . . .
C17 C 0.3100(5) 0.0369(3) 0.83596(17) 0.0766(14) Uani 1 1 d . . . . .
H17A H 0.249710 0.041240 0.854449 0.115 Uiso 1 1 calc R U . . .
H17B H 0.288559 0.015769 0.808467 0.115 Uiso 1 1 calc R U . . .
H17C H 0.364439 0.012976 0.851867 0.115 Uiso 1 1 calc R U . . .
C18 C 0.0395(3) 0.11899(16) 0.71526(12) 0.0415(7) Uani 1 1 d . . . . .
C19 C -0.0266(3) 0.12375(18) 0.67736(13) 0.0468(8) Uani 1 1 d . . . . .
C20 C -0.1277(3) 0.1450(2) 0.68136(16) 0.0609(11) Uani 1 1 d . . . . .
H20 H -0.173054 0.148282 0.655781 0.073 Uiso 1 1 calc R U . . .
C21 C -0.1635(4) 0.1617(2) 0.72237(18) 0.0692(13) Uani 1 1 d . . . . .
H21 H -0.231982 0.177748 0.724686 0.083 Uiso 1 1 calc R U . . .
C22 C -0.0983(4) 0.1547(2) 0.75971(16) 0.0645(12) Uani 1 1 d . . . . .
H22 H -0.123485 0.165127 0.787757 0.077 Uiso 1 1 calc R U . . .
C23 C 0.0020(3) 0.13317(18) 0.75727(13) 0.0506(9) Uani 1 1 d . . . . .
C24 C 0.0095(3) 0.10767(19) 0.63171(12) 0.0467(8) Uani 1 1 d . . . . .
H24 H 0.081230 0.089906 0.635458 0.056 Uiso 1 1 calc R U . . .
C25 C 0.0168(3) 0.1652(2) 0.60339(14) 0.0554(10) Uani 1 1 d . . . . .
H25A H 0.040148 0.154058 0.574100 0.083 Uiso 1 1 calc R U . . .
H25B H -0.051933 0.184765 0.600341 0.083 Uiso 1 1 calc R U . . .
H25C H 0.066963 0.193742 0.617563 0.083 Uiso 1 1 calc R U . . .
C26 C -0.0607(4) 0.0595(3) 0.60872(18) 0.0757(14) Uani 1 1 d . . . . .
H26A H -0.034782 0.050472 0.579476 0.114 Uiso 1 1 calc R U . . .
H26B H -0.059910 0.022008 0.626499 0.114 Uiso 1 1 calc R U . . .
H26C H -0.132224 0.075193 0.605449 0.114 Uiso 1 1 calc R U . . .
C27 C 0.0676(4) 0.1231(2) 0.79932(14) 0.0609(11) Uani 1 1 d . . . . .
H27 H 0.132753 0.101301 0.791430 0.073 Uiso 1 1 calc R U . . .
C28 C 0.0995(6) 0.1845(3) 0.8209(2) 0.0913(18) Uani 1 1 d . . . . .
H28A H 0.141865 0.176723 0.848116 0.137 Uiso 1 1 calc R U . . .
H28B H 0.140168 0.208385 0.800443 0.137 Uiso 1 1 calc R U . . .
H28C H 0.036690 0.207388 0.828046 0.137 Uiso 1 1 calc R U . . .
C29 C 0.0107(5) 0.0827(3) 0.83174(19) 0.0919(19) Uani 1 1 d . . . . .
H29A H 0.054979 0.076889 0.858652 0.138 Uiso 1 1 calc R U . . .
H29B H -0.054794 0.102408 0.839240 0.138 Uiso 1 1 calc R U . . .
H29C H -0.004495 0.042767 0.818082 0.138 Uiso 1 1 calc R U . . .
C30 C 0.3886(3) 0.2669(2) 0.46833(12) 0.0583(11) Uani 1 1 d . . . . .
H30A H 0.439479 0.246183 0.449730 0.070 Uiso 1 1 calc R U . . .
H30B H 0.389966 0.311269 0.461769 0.070 Uiso 1 1 calc R U . . .
C31 C 0.2839(3) 0.2424(2) 0.45867(11) 0.0526(10) Uani 1 1 d . . . . .
H31A H 0.237214 0.275583 0.447458 0.063 Uiso 1 1 calc R U . . .
H31B H 0.286658 0.210541 0.435515 0.063 Uiso 1 1 calc R U . . .
C32 C 0.5233(2) 0.24921(16) 0.52968(10) 0.0348(7) Uani 1 1 d . . . . .
C33 C 0.5714(3) 0.19223(18) 0.52494(12) 0.0454(8) Uani 1 1 d . . . . .
C34 C 0.6750(3) 0.1861(2) 0.54024(17) 0.0639(12) Uani 1 1 d . . . . .
H34 H 0.709001 0.147652 0.537833 0.077 Uiso 1 1 calc R U . . .
C35 C 0.7285(3) 0.2349(3) 0.55877(18) 0.0722(14) Uani 1 1 d . . . . .
H35 H 0.799041 0.229542 0.569101 0.087 Uiso 1 1 calc R U . . .
C36 C 0.6820(3) 0.2913(2) 0.56268(15) 0.0617(11) Uani 1 1 d . . . . .
H36 H 0.720792 0.324651 0.575200 0.074 Uiso 1 1 calc R U . . .
C37 C 0.5776(3) 0.29972(18) 0.54820(11) 0.0429(8) Uani 1 1 d . . . . .
C38 C 0.5166(3) 0.13867(17) 0.50206(14) 0.0495(9) Uani 1 1 d . . . . .
H38 H 0.442463 0.150942 0.495224 0.059 Uiso 1 1 calc R U . . .
C39 C 0.5154(4) 0.08102(19) 0.53080(16) 0.0615(11) Uani 1 1 d . . . . .
H39A H 0.479141 0.048028 0.514402 0.092 Uiso 1 1 calc R U . . .
H39B H 0.587254 0.068399 0.538548 0.092 Uiso 1 1 calc R U . . .
H39C H 0.478940 0.089722 0.557843 0.092 Uiso 1 1 calc R U . . .
C40 C 0.5662(5) 0.1235(3) 0.45797(18) 0.0807(15) Uani 1 1 d . . . . .
H40A H 0.529329 0.088759 0.443915 0.121 Uiso 1 1 calc R U . . .
H40B H 0.560832 0.159154 0.438378 0.121 Uiso 1 1 calc R U . . .
H40C H 0.639848 0.112832 0.463570 0.121 Uiso 1 1 calc R U . . .
C41 C 0.5281(3) 0.36197(18) 0.55136(13) 0.0493(9) Uani 1 1 d . . . . .
H41 H 0.452199 0.357676 0.542814 0.059 Uiso 1 1 calc R U . . .
C42 C 0.5372(5) 0.3877(3) 0.59849(19) 0.0863(17) Uani 1 1 d . . . . .
H42A H 0.504145 0.428158 0.599092 0.129 Uiso 1 1 calc R U . . .
H42B H 0.502179 0.360058 0.618540 0.129 Uiso 1 1 calc R U . . .
H42C H 0.611057 0.391409 0.607951 0.129 Uiso 1 1 calc R U . . .
C43 C 0.5754(6) 0.4065(3) 0.5193(2) 0.0915(19) Uani 1 1 d . . . . .
H43A H 0.542142 0.446687 0.521916 0.137 Uiso 1 1 calc R U . . .
H43B H 0.650534 0.410361 0.526288 0.137 Uiso 1 1 calc R U . . .
H43C H 0.564072 0.391279 0.489035 0.137 Uiso 1 1 calc R U . . .
C44 C 0.1406(2) 0.18878(14) 0.49492(9) 0.0313(6) Uani 1 1 d . . . . .
C45 C 0.1332(3) 0.12447(15) 0.49175(10) 0.0367(7) Uani 1 1 d . . . . .
C46 C 0.0339(3) 0.09924(18) 0.48551(13) 0.0484(8) Uani 1 1 d . . . . .
H46 H 0.027246 0.056026 0.483145 0.058 Uiso 1 1 calc R U . . .
C47 C -0.0552(3) 0.13472(19) 0.48265(14) 0.0518(9) Uani 1 1 d . . . . .
H47 H -0.121926 0.116061 0.478746 0.062 Uiso 1 1 calc R U . . .
C48 C -0.0465(3) 0.19732(18) 0.48550(12) 0.0451(8) Uani 1 1 d . . . . .
H48 H -0.107799 0.221734 0.483315 0.054 Uiso 1 1 calc R U . . .
C49 C 0.0508(2) 0.22584(15) 0.49153(10) 0.0350(6) Uani 1 1 d . . . . .
C50 C 0.2284(3) 0.08356(15) 0.49264(12) 0.0416(7) Uani 1 1 d . . . . .
H50 H 0.285908 0.105065 0.509845 0.050 Uiso 1 1 calc R U . . .
C51 C 0.2110(4) 0.02188(17) 0.51460(16) 0.0575(10) Uani 1 1 d . . . . .
H51A H 0.275219 -0.002431 0.514152 0.086 Uiso 1 1 calc R U . . .
H51B H 0.192316 0.028352 0.545256 0.086 Uiso 1 1 calc R U . . .
H51C H 0.154355 0.000043 0.498509 0.086 Uiso 1 1 calc R U . . .
C52 C 0.2643(5) 0.0731(3) 0.44610(15) 0.0725(14) Uani 1 1 d . . . . .
H52A H 0.325964 0.046545 0.447261 0.109 Uiso 1 1 calc R U . . .
H52B H 0.208091 0.053541 0.428176 0.109 Uiso 1 1 calc R U . . .
H52C H 0.281924 0.112488 0.432843 0.109 Uiso 1 1 calc R U . . .
C53 C 0.0545(3) 0.29505(16) 0.49349(12) 0.0413(7) Uani 1 1 d . . . . .
H53 H 0.128255 0.307416 0.501131 0.050 Uiso 1 1 calc R U . . .
C54 C -0.0138(3) 0.3199(2) 0.52929(17) 0.0620(11) Uani 1 1 d . . . . .
H54A H -0.009696 0.364741 0.529729 0.093 Uiso 1 1 calc R U . . .
H54B H -0.086323 0.307308 0.523053 0.093 Uiso 1 1 calc R U . . .
H54C H 0.010754 0.303751 0.558104 0.093 Uiso 1 1 calc R U . . .
C55 C 0.0227(4) 0.3233(2) 0.44848(16) 0.0660(12) Uani 1 1 d . . . . .
H55A H 0.025787 0.368047 0.450639 0.099 Uiso 1 1 calc R U . . .
H55B H 0.070646 0.309255 0.426315 0.099 Uiso 1 1 calc R U . . .
H55C H -0.048619 0.310656 0.439739 0.099 Uiso 1 1 calc R U . . .
C56 C 0.3386(3) 0.42029(15) 0.69476(11) 0.0378(7) Uani 1 1 d . . . . .
H56A H 0.390309 0.416057 0.671652 0.045 Uiso 1 1 calc R U . . .
H56B H 0.370478 0.443972 0.719765 0.045 Uiso 1 1 calc R U . . .
C57 C 0.2402(3) 0.45127(14) 0.67638(11) 0.0378(7) Uani 1 1 d . . . . .
H57A H 0.200735 0.469453 0.700481 0.045 Uiso 1 1 calc R U . . .
H57B H 0.257350 0.483995 0.655300 0.045 Uiso 1 1 calc R U . . .
C58 C 0.3304(3) 0.34074(15) 0.75412(10) 0.0365(7) Uani 1 1 d . . . . .
C59 C 0.4295(3) 0.31656(17) 0.76317(12) 0.0436(8) Uani 1 1 d . . . . .
C60 C 0.4575(4) 0.3003(2) 0.80694(14) 0.0628(11) Uani 1 1 d . . . . .
H60 H 0.524788 0.283703 0.813820 0.075 Uiso 1 1 calc R U . . .
C61 C 0.3889(4) 0.3082(3) 0.83989(14) 0.0734(14) Uani 1 1 d . . . . .
H61 H 0.408183 0.295860 0.869210 0.088 Uiso 1 1 calc R U . . .
C62 C 0.2931(4) 0.3337(3) 0.83080(13) 0.0668(12) Uani 1 1 d . . . . .
H62 H 0.247662 0.340107 0.854260 0.080 Uiso 1 1 calc R U . . .
C63 C 0.2602(3) 0.35076(19) 0.78799(12) 0.0473(8) Uani 1 1 d . . . . .
C64 C 0.5080(3) 0.30933(18) 0.72805(12) 0.0460(8) Uani 1 1 d . . . . .
H64 H 0.469150 0.312575 0.698753 0.055 Uiso 1 1 calc R U . . .
C65 C 0.5631(4) 0.2470(2) 0.72948(16) 0.0657(12) Uani 1 1 d . . . . .
H65A H 0.612979 0.244990 0.705962 0.099 Uiso 1 1 calc R U . . .
H65B H 0.600280 0.241717 0.758222 0.099 Uiso 1 1 calc R U . . .
H65C H 0.511165 0.214304 0.725173 0.099 Uiso 1 1 calc R U . . .
C66 C 0.5884(3) 0.3614(3) 0.73059(17) 0.0676(12) Uani 1 1 d . . . . .
H66A H 0.638662 0.355839 0.707491 0.101 Uiso 1 1 calc R U . . .
H66B H 0.552613 0.400778 0.726264 0.101 Uiso 1 1 calc R U . . .
H66C H 0.625395 0.360991 0.759635 0.101 Uiso 1 1 calc R U . . .
C67 C 0.1570(3) 0.3829(2) 0.78045(13) 0.0581(10) Uani 1 1 d . . . . .
H67 H 0.145878 0.388611 0.747811 0.070 Uiso 1 1 calc R U . . .
C68 C 0.0664(5) 0.3454(5) 0.7956(3) 0.150(4) Uani 1 1 d . . . . .
H68A H 0.001203 0.368130 0.790056 0.225 Uiso 1 1 calc R U . . .
H68B H 0.062930 0.306594 0.779351 0.225 Uiso 1 1 calc R U . . .
H68C H 0.076175 0.337030 0.827339 0.225 Uiso 1 1 calc R U . . .
C69 C 0.1611(6) 0.4469(4) 0.8011(2) 0.113(3) Uani 1 1 d . . . . .
H69A H 0.093435 0.467175 0.795939 0.170 Uiso 1 1 calc R U . . .
H69B H 0.176743 0.443375 0.832997 0.170 Uiso 1 1 calc R U . . .
H69C H 0.215665 0.471059 0.787687 0.170 Uiso 1 1 calc R U . . .
C70 C 0.0876(3) 0.42142(14) 0.62805(11) 0.0357(7) Uani 1 1 d . . . . .
C71 C 0.1015(3) 0.45916(16) 0.59073(11) 0.0445(8) Uani 1 1 d . . . . .
C72 C 0.0101(4) 0.48193(18) 0.56832(13) 0.0584(11) Uani 1 1 d . . . . .
H72 H 0.017178 0.508925 0.544049 0.070 Uiso 1 1 calc R U . . .
C73 C -0.0883(4) 0.4664(2) 0.58046(15) 0.0628(12) Uani 1 1 d . . . . .
H73 H -0.147745 0.482469 0.564565 0.075 Uiso 1 1 calc R U . . .
C74 C -0.1009(3) 0.4283(2) 0.61484(15) 0.0581(11) Uani 1 1 d . . . . .
H74 H -0.169318 0.416324 0.621975 0.070 Uiso 1 1 calc R U . . .
C75 C -0.0146(3) 0.40600(16) 0.64038(12) 0.0426(8) Uani 1 1 d . . . . .
C76 C 0.2067(4) 0.47577(17) 0.57409(12) 0.0510(9) Uani 1 1 d . . . . .
H76 H 0.261139 0.451614 0.591169 0.061 Uiso 1 1 calc R U . . .
C77 C 0.2136(5) 0.4601(2) 0.52476(13) 0.0674(13) Uani 1 1 d . . . . .
H77A H 0.282779 0.471347 0.514885 0.101 Uiso 1 1 calc R U . . .
H77B H 0.202623 0.416009 0.520460 0.101 Uiso 1 1 calc R U . . .
H77C H 0.159914 0.482795 0.507530 0.101 Uiso 1 1 calc R U . . .
C78 C 0.2308(4) 0.54434(19) 0.58074(16) 0.0659(12) Uani 1 1 d . . . . .
H78A H 0.299579 0.553579 0.569589 0.099 Uiso 1 1 calc R U . . .
H78B H 0.177496 0.568776 0.564570 0.099 Uiso 1 1 calc R U . . .
H78C H 0.230531 0.554283 0.612281 0.099 Uiso 1 1 calc R U . . .
C79 C -0.0388(3) 0.36756(18) 0.68001(13) 0.0473(8) Uani 1 1 d . . . . .
H79 H 0.028551 0.361716 0.697503 0.057 Uiso 1 1 calc R U . . .
C80 C -0.0778(6) 0.3046(3) 0.6671(2) 0.100(2) Uani 1 1 d . . . . .
H80A H -0.092434 0.281339 0.693763 0.151 Uiso 1 1 calc R U . . .
H80B H -0.141798 0.308369 0.648355 0.151 Uiso 1 1 calc R U . . .
H80C H -0.024382 0.283293 0.650794 0.151 Uiso 1 1 calc R U . . .
C81 C -0.1129(5) 0.4002(3) 0.7102(2) 0.093(2) Uani 1 1 d . . . . .
H81A H -0.084977 0.440775 0.717794 0.140 Uiso 1 1 calc R U . . .
H81B H -0.181514 0.404564 0.694856 0.140 Uiso 1 1 calc R U . . .
H81C H -0.119847 0.376147 0.737182 0.140 Uiso 1 1 calc R U . . .
C1S C 0.3295(9) 0.7030(5) 0.5845(4) 0.090(3) Uani 0.760(10) 1 d D U P A 1
H1S1 H 0.334189 0.658283 0.582919 0.134 Uiso 0.760(10) 1 calc R U P A 1
H1S2 H 0.298345 0.718816 0.556597 0.134 Uiso 0.760(10) 1 calc R U P A 1
H1S3 H 0.399612 0.720278 0.589497 0.134 Uiso 0.760(10) 1 calc R U P A 1
C2S C 0.2617(8) 0.7212(4) 0.6224(4) 0.094(3) Uani 0.760(10) 1 d D U P A 1
H2S1 H 0.292114 0.705908 0.650950 0.113 Uiso 0.760(10) 1 calc R U P A 1
H2S2 H 0.190206 0.704437 0.617842 0.113 Uiso 0.760(10) 1 calc R U P A 1
C3S C 0.2600(7) 0.7916(4) 0.6216(3) 0.096(3) Uani 0.760(10) 1 d D U P A 1
H3S1 H 0.332485 0.807334 0.623738 0.115 Uiso 0.760(10) 1 calc R U P A 1
H3S2 H 0.227006 0.805889 0.593268 0.115 Uiso 0.760(10) 1 calc R U P A 1
C4S C 0.2011(8) 0.8163(4) 0.6589(3) 0.104(3) Uani 0.760(10) 1 d D U P A 1
H4S1 H 0.126802 0.804274 0.655190 0.125 Uiso 0.760(10) 1 calc R U P A 1
H4S2 H 0.229710 0.799089 0.687124 0.125 Uiso 0.760(10) 1 calc R U P A 1
C5S C 0.2095(9) 0.8835(4) 0.6599(3) 0.099(3) Uani 0.760(10) 1 d D U P A 1
H5S1 H 0.283616 0.893471 0.667275 0.119 Uiso 0.760(10) 1 calc R U P A 1
H5S2 H 0.169084 0.897885 0.684989 0.119 Uiso 0.760(10) 1 calc R U P A 1
C6S C 0.1762(11) 0.9216(5) 0.6206(3) 0.111(4) Uani 0.760(10) 1 d D U P A 1
H6S1 H 0.187516 0.964953 0.627522 0.167 Uiso 0.760(10) 1 calc R U P A 1
H6S2 H 0.217236 0.910079 0.595418 0.167 Uiso 0.760(10) 1 calc R U P A 1
H6S3 H 0.101896 0.914525 0.613256 0.167 Uiso 0.760(10) 1 calc R U P A 1
C1T C 0.411(5) 0.684(3) 0.573(2) 0.28(3) Uani 0.240(10) 1 d D U P A 2
H1T1 H 0.420669 0.667370 0.543018 0.415 Uiso 0.240(10) 1 calc R U P A 2
H1T2 H 0.467344 0.713489 0.579925 0.415 Uiso 0.240(10) 1 calc R U P A 2
H1T3 H 0.413690 0.650846 0.594269 0.415 Uiso 0.240(10) 1 calc R U P A 2
C2T C 0.306(4) 0.716(3) 0.5734(12) 0.144(15) Uani 0.240(10) 1 d D U P A 2
H2T1 H 0.247659 0.687871 0.566808 0.173 Uiso 0.240(10) 1 calc R U P A 2
H2T2 H 0.301838 0.751128 0.552323 0.173 Uiso 0.240(10) 1 calc R U P A 2
C3T C 0.308(2) 0.7386(15) 0.6214(10) 0.097(9) Uani 0.240(10) 1 d D U P A 2
H3T1 H 0.329395 0.703822 0.640742 0.116 Uiso 0.240(10) 1 calc R U P A 2
H3T2 H 0.362663 0.770479 0.625173 0.116 Uiso 0.240(10) 1 calc R U P A 2
C4T C 0.209(3) 0.7641(11) 0.6376(12) 0.118(9) Uani 0.240(10) 1 d D U P A 2
H4T1 H 0.149760 0.737826 0.627433 0.142 Uiso 0.240(10) 1 calc R U P A 2
H4T2 H 0.212212 0.764325 0.670336 0.142 Uiso 0.240(10) 1 calc R U P A 2
C5T C 0.193(2) 0.8246(9) 0.6216(8) 0.094(8) Uani 0.240(10) 1 d D U P A 2
H5T1 H 0.127776 0.819366 0.603138 0.113 Uiso 0.240(10) 1 calc R U P A 2
H5T2 H 0.248489 0.827841 0.600168 0.113 Uiso 0.240(10) 1 calc R U P A 2
C6T C 0.183(5) 0.8874(12) 0.6352(12) 0.150(17) Uani 0.240(10) 1 d D U P A 2
H6T1 H 0.171694 0.913348 0.609000 0.225 Uiso 0.240(10) 1 calc R U P A 2
H6T2 H 0.124283 0.891488 0.654352 0.225 Uiso 0.240(10) 1 calc R U P A 2
H6T3 H 0.247701 0.900154 0.651316 0.225 Uiso 0.240(10) 1 calc R U P A 2

loop_
_atom_site_aniso_label
_atom_site_aniso_U_11
_atom_site_aniso_U_22
_atom_site_aniso_U_33
_atom_site_aniso_U_23
_atom_site_aniso_U_13
_atom_site_aniso_U_12
P1 0.0390(4) 0.0318(4) 0.0286(4) 0.0021(3) 0.0030(3) -0.0051(3)
P2 0.0247(3) 0.0301(3) 0.0240(3) 0.0011(3) 0.0010(2) 0.0012(3)
P3 0.0410(4) 0.0298(4) 0.0243(3) 0.0000(3) 0.0004(3) 0.0075(3)
P4 0.0369(4) 0.0352(4) 0.0260(4) 0.0047(3) 0.0055(3) 0.0004(3)
P5 0.0265(4) 0.0303(4) 0.0259(3) -0.0013(3) 0.0032(3) 0.0032(3)
P6 0.0242(3) 0.0277(3) 0.0227(3) 0.0002(3) 0.0025(2) 0.0000(2)
N1 0.0396(15) 0.0381(14) 0.0338(13) 0.0062(11) -0.0034(11) -0.0017(11)
N2 0.0378(14) 0.0386(14) 0.0385(14) 0.0074(11) 0.0084(11) 0.0000(11)
N3 0.0263(12) 0.0371(13) 0.0254(12) 0.0016(10) 0.0029(9) -0.0007(10)
N4 0.0306(12) 0.0326(12) 0.0222(11) -0.0011(9) 0.0003(9) -0.0023(9)
N5 0.0357(13) 0.0353(13) 0.0258(12) -0.0001(10) -0.0030(10) 0.0011(10)
N6 0.0349(13) 0.0295(12) 0.0316(12) -0.0044(10) -0.0011(10) 0.0059(10)
C1 0.0295(14) 0.0315(14) 0.0297(14) 0.0038(11) 0.0032(11) -0.0013(11)
C2 0.0299(14) 0.0300(13) 0.0226(12) -0.0007(11) 0.0025(10) 0.0029(11)
C3 0.0223(13) 0.0315(13) 0.0254(13) 0.0010(11) 0.0009(10) -0.0018(10)
C4 0.0430(19) 0.0336(16) 0.0495(19) 0.0025(14) -0.0029(14) 0.0011(13)
C5 0.0399(18) 0.0369(16) 0.052(2) 0.0071(15) 0.0027(14) -0.0050(13)
C6 0.0426(18) 0.0374(16) 0.0389(17) 0.0098(14) -0.0083(14) 0.0009(13)
C7 0.0463(19) 0.0412(17) 0.0440(18) 0.0058(15) -0.0077(15) 0.0043(14)
C8 0.047(2) 0.0470(19) 0.057(2) 0.0040(17) -0.0108(17) 0.0071(16)
C9 0.053(2) 0.051(2) 0.059(2) 0.0091(18) -0.0192(18) -0.0016(17)
C10 0.066(3) 0.057(2) 0.0426(19) 0.0071(17) -0.0206(18) -0.0094(19)
C11 0.058(2) 0.0431(18) 0.0354(17) 0.0086(14) -0.0073(15) -0.0070(16)
C12 0.040(2) 0.077(3) 0.047(2) -0.0095(19) -0.0054(15) 0.0089(18)
C13 0.053(3) 0.139(5) 0.050(2) -0.001(3) 0.0068(19) -0.011(3)
C14 0.072(3) 0.084(4) 0.096(4) -0.038(3) -0.016(3) 0.020(3)
C15 0.062(2) 0.066(2) 0.0341(18) 0.0066(17) -0.0028(16) -0.0057(19)
C16 0.099(4) 0.113(4) 0.043(2) -0.018(3) 0.003(2) -0.017(3)
C17 0.089(4) 0.083(3) 0.058(3) 0.023(2) 0.006(2) -0.022(3)
C18 0.0385(18) 0.0422(17) 0.0452(18) 0.0095(14) 0.0165(14) 0.0002(13)
C19 0.0376(18) 0.051(2) 0.052(2) 0.0128(17) 0.0114(15) -0.0033(15)
C20 0.037(2) 0.074(3) 0.072(3) 0.020(2) 0.0132(18) 0.0056(18)
C21 0.045(2) 0.075(3) 0.091(3) 0.024(3) 0.028(2) 0.013(2)
C22 0.055(2) 0.073(3) 0.069(3) 0.014(2) 0.035(2) 0.010(2)
C23 0.055(2) 0.049(2) 0.050(2) 0.0090(17) 0.0208(17) 0.0006(16)
C24 0.0347(18) 0.060(2) 0.0455(19) 0.0115(17) 0.0032(14) -0.0050(15)
C25 0.046(2) 0.068(3) 0.053(2) 0.0202(19) 0.0066(16) 0.0078(18)
C26 0.062(3) 0.093(4) 0.072(3) -0.003(3) 0.002(2) -0.027(3)
C27 0.064(3) 0.076(3) 0.045(2) 0.008(2) 0.0223(18) 0.002(2)
C28 0.102(5) 0.100(4) 0.073(3) -0.023(3) 0.016(3) 0.008(3)
C29 0.085(4) 0.127(5) 0.067(3) 0.040(3) 0.031(3) 0.018(3)
C30 0.047(2) 0.093(3) 0.0342(18) 0.0274(19) -0.0051(15) -0.024(2)
C31 0.043(2) 0.087(3) 0.0274(16) 0.0112(17) 0.0032(14) -0.0205(19)
C32 0.0258(14) 0.0470(17) 0.0320(15) 0.0051(13) 0.0066(11) -0.0019(12)
C33 0.0367(18) 0.054(2) 0.0461(19) 0.0075(16) 0.0109(14) 0.0054(15)
C34 0.037(2) 0.074(3) 0.082(3) 0.015(2) 0.0107(19) 0.0156(19)
C35 0.032(2) 0.099(4) 0.086(3) 0.017(3) -0.006(2) -0.002(2)
C36 0.036(2) 0.083(3) 0.066(3) 0.003(2) -0.0060(17) -0.015(2)
C37 0.0302(16) 0.059(2) 0.0395(17) 0.0027(15) 0.0054(13) -0.0095(14)
C38 0.047(2) 0.0457(19) 0.057(2) -0.0061(17) 0.0132(16) 0.0106(16)
C39 0.069(3) 0.047(2) 0.069(3) -0.002(2) 0.009(2) 0.0148(19)
C40 0.092(4) 0.087(4) 0.065(3) -0.008(3) 0.031(3) 0.017(3)
C41 0.0426(19) 0.051(2) 0.055(2) -0.0066(17) 0.0102(16) -0.0163(16)
C42 0.080(4) 0.102(4) 0.078(3) -0.042(3) 0.014(3) -0.017(3)
C43 0.113(5) 0.060(3) 0.105(4) 0.019(3) 0.042(4) -0.005(3)
C44 0.0314(15) 0.0391(16) 0.0233(13) -0.0009(11) 0.0001(11) -0.0041(12)
C45 0.0431(18) 0.0357(15) 0.0306(15) -0.0013(12) -0.0037(12) -0.0068(13)
C46 0.048(2) 0.0449(19) 0.051(2) -0.0033(16) -0.0074(16) -0.0152(16)
C47 0.0395(19) 0.056(2) 0.059(2) -0.0045(18) -0.0117(16) -0.0146(16)
C48 0.0326(17) 0.057(2) 0.0447(18) -0.0020(16) -0.0064(13) -0.0038(15)
C49 0.0348(16) 0.0411(17) 0.0283(14) -0.0017(12) -0.0056(11) -0.0027(12)
C50 0.050(2) 0.0349(16) 0.0397(17) -0.0057(14) -0.0018(14) 0.0001(14)
C51 0.067(3) 0.0357(18) 0.068(3) 0.0001(18) -0.008(2) -0.0016(17)
C52 0.090(4) 0.078(3) 0.051(2) -0.006(2) 0.017(2) 0.028(3)
C53 0.0337(16) 0.0385(17) 0.0510(19) -0.0005(15) -0.0062(14) 0.0017(13)
C54 0.040(2) 0.060(2) 0.086(3) -0.022(2) 0.0052(19) 0.0013(17)
C55 0.068(3) 0.059(2) 0.068(3) 0.019(2) -0.026(2) 0.000(2)
C56 0.0343(16) 0.0394(16) 0.0393(17) -0.0002(13) -0.0009(13) -0.0039(13)
C57 0.0454(18) 0.0301(14) 0.0375(16) -0.0033(13) -0.0016(13) 0.0015(13)
C58 0.0401(17) 0.0428(17) 0.0263(14) -0.0017(12) -0.0027(12) 0.0040(13)
C59 0.0451(19) 0.0479(19) 0.0368(17) -0.0041(14) -0.0082(14) 0.0067(15)
C60 0.062(3) 0.082(3) 0.043(2) 0.004(2) -0.0150(18) 0.020(2)
C61 0.082(3) 0.105(4) 0.0319(19) 0.009(2) -0.0083(19) 0.024(3)
C62 0.077(3) 0.095(3) 0.0287(18) 0.0016(19) 0.0072(18) 0.016(3)
C63 0.048(2) 0.059(2) 0.0345(17) 0.0014(16) 0.0020(14) 0.0076(16)
C64 0.0322(17) 0.063(2) 0.0423(18) -0.0108(16) -0.0054(13) 0.0073(15)
C65 0.051(2) 0.078(3) 0.067(3) -0.017(2) -0.0093(19) 0.027(2)
C66 0.044(2) 0.087(3) 0.071(3) -0.010(2) -0.0033(19) -0.005(2)
C67 0.049(2) 0.087(3) 0.0384(19) 0.0006(19) 0.0088(16) 0.014(2)
C68 0.047(3) 0.247(11) 0.159(7) 0.123(8) 0.028(4) 0.019(4)
C69 0.127(6) 0.130(6) 0.079(4) -0.051(4) -0.027(4) 0.075(5)
C70 0.0406(17) 0.0310(15) 0.0347(15) -0.0065(12) -0.0057(12) 0.0086(12)
C71 0.060(2) 0.0362(16) 0.0361(17) -0.0036(14) -0.0090(15) 0.0124(15)
C72 0.089(3) 0.043(2) 0.0409(19) -0.0006(16) -0.014(2) 0.020(2)
C73 0.058(3) 0.072(3) 0.057(2) -0.013(2) -0.0167(19) 0.029(2)
C74 0.043(2) 0.071(3) 0.059(2) -0.019(2) -0.0149(17) 0.0186(18)
C75 0.0354(17) 0.0452(18) 0.0466(18) -0.0177(15) -0.0055(14) 0.0123(14)
C76 0.081(3) 0.0356(17) 0.0365(18) 0.0062(14) -0.0007(17) 0.0019(17)
C77 0.108(4) 0.059(2) 0.035(2) 0.0119(18) 0.008(2) 0.009(2)
C78 0.093(3) 0.041(2) 0.064(3) 0.0098(19) 0.007(2) -0.005(2)
C79 0.0353(18) 0.056(2) 0.050(2) -0.0098(17) 0.0036(14) 0.0021(15)
C80 0.141(6) 0.073(3) 0.085(4) -0.003(3) -0.020(4) -0.040(4)
C81 0.071(3) 0.131(5) 0.080(4) 0.006(3) 0.030(3) 0.044(3)
C1S 0.083(6) 0.064(4) 0.123(8) 0.012(5) 0.023(5) 0.006(4)
C2S 0.076(6) 0.080(6) 0.126(8) -0.019(5) -0.015(6) -0.002(4)
C3S 0.068(5) 0.111(7) 0.109(7) 0.005(6) 0.007(4) -0.001(5)
C4S 0.095(6) 0.133(8) 0.084(6) -0.043(5) 0.007(4) -0.013(5)
C5S 0.126(8) 0.102(7) 0.069(6) -0.002(5) 0.011(5) -0.022(5)
C6S 0.179(11) 0.097(7) 0.056(5) -0.015(5) -0.015(5) -0.004(7)
C1T 0.24(5) 0.27(6) 0.32(6) -0.06(5) 0.06(4) 0.12(4)
C2T 0.15(3) 0.16(3) 0.12(2) -0.01(2) 0.03(2) 0.02(2)
C3T 0.088(17) 0.093(18) 0.105(15) 0.015(15) -0.037(14) 0.026(14)
C4T 0.136(19) 0.076(12) 0.15(2) 0.019(14) 0.062(16) -0.001(14)
C5T 0.14(2) 0.086(11) 0.057(13) -0.021(9) -0.032(12) 0.044(13)
C6T 0.31(5) 0.086(14) 0.050(16) -0.012(15) -0.03(2) 0.05(3)

loop_
_atom_type_symbol
_atom_type_description
_atom_type_scat_dispersion_real
_atom_type_scat_dispersion_imag
_atom_type_scat_source
C C 0.0181 0.0091 'International Tables Vol C Tables 4.2.6.8 and 6.1.1.4'
N N 0.0311 0.0180 'International Tables Vol C Tables 4.2.6.8 and 6.1.1.4'
P P 0.2955 0.4335 'International Tables Vol C Tables 4.2.6.8 and 6.1.1.4'
H H 0.0000 0.0000 'International Tables Vol C Tables 4.2.6.8 and 6.1.1.4'

loop_
_geom_angle_atom_site_label_1
_geom_angle_atom_site_label_2
_geom_angle_atom_site_label_3
_geom_angle
_geom_angle_site_symmetry_1
_geom_angle_site_symmetry_3
_geom_angle_publ_flag
C1 P1 C2 89.79(13) . . ?
C1 P1 P2 45.26(10) . . ?
C2 P1 P2 44.72(9) . . ?
C3 P2 C2 102.30(13) . . ?
C3 P2 C1 112.22(13) . . ?
C2 P2 C1 85.37(13) . . ?
C3 P2 P1 116.83(9) . . ?
C2 P2 P1 43.91(9) . . ?
C1 P2 P1 41.63(10) . . ?
C3 P3 P6 97.25(10) . . ?
N2 P4 N1 89.80(14) . . ?
N2 P4 C1 100.87(14) . . ?
N1 P4 C1 106.41(14) . . ?
N5 P5 N6 91.63(13) . . ?
N5 P5 C3 105.88(13) . . ?
N6 P5 C3 102.40(13) . . ?
N3 P6 N4 92.39(12) . . ?
N3 P6 C2 116.27(13) . . ?
N4 P6 C2 122.64(13) . . ?
N3 P6 P3 109.44(10) . . ?
N4 P6 P3 112.87(9) . . ?
C2 P6 P3 103.07(10) . . ?
C6 N1 C4 122.0(3) . . ?
C6 N1 P4 125.8(2) . . ?
C4 N1 P4 110.3(2) . . ?
C18 N2 C5 118.1(3) . . ?
C18 N2 P4 124.4(2) . . ?
C5 N2 P4 114.8(2) . . ?
C32 N3 C30 120.5(3) . . ?
C32 N3 P6 124.3(2) . . ?
C30 N3 P6 113.2(2) . . ?
C44 N4 C31 117.5(2) . . ?
C44 N4 P6 129.07(19) . . ?
C31 N4 P6 112.1(2) . . ?
C58 N5 C56 119.0(3) . . ?
C58 N5 P5 126.4(2) . . ?
C56 N5 P5 112.2(2) . . ?
C70 N6 C57 116.2(2) . . ?
C70 N6 P5 128.7(2) . . ?
C57 N6 P5 112.0(2) . . ?
P1 C1 P4 138.68(18) . . ?
P1 C1 P2 93.11(14) . . ?
P4 C1 P2 126.52(17) . . ?
P6 C2 P1 136.62(18) . . ?
P6 C2 P2 112.82(16) . . ?
P1 C2 P2 91.37(13) . . ?
P3 C3 P2 117.88(16) . . ?
P3 C3 P5 119.83(16) . . ?
P2 C3 P5 122.09(15) . . ?
N1 C4 C5 105.1(3) . . ?
N1 C4 H4A 110.7 . . ?
C5 C4 H4A 110.7 . . ?
N1 C4 H4B 110.7 . . ?
C5 C4 H4B 110.7 . . ?
H4A C4 H4B 108.8 . . ?
N2 C5 C4 105.6(3) . . ?
N2 C5 H5A 110.6 . . ?
C4 C5 H5A 110.6 . . ?
N2 C5 H5B 110.6 . . ?
C4 C5 H5B 110.6 . . ?
H5A C5 H5B 108.8 . . ?
C7 C6 C11 119.9(3) . . ?
C7 C6 N1 122.4(3) . . ?
C11 C6 N1 117.7(3) . . ?
C6 C7 C8 119.4(4) . . ?
C6 C7 C12 122.9(3) . . ?
C8 C7 C12 117.6(4) . . ?
C9 C8 C7 120.6(4) . . ?
C9 C8 H8 119.7 . . ?
C7 C8 H8 119.7 . . ?
C10 C9 C8 119.7(4) . . ?
C10 C9 H9 120.2 . . ?
C8 C9 H9 120.2 . . ?
C9 C10 C11 122.4(4) . . ?
C9 C10 H10 118.8 . . ?
C11 C10 H10 118.8 . . ?
C10 C11 C6 118.0(4) . . ?
C10 C11 C15 120.8(3) . . ?
C6 C11 C15 121.1(3) . . ?
C7 C12 C13 111.8(4) . . ?
C7 C12 C14 110.9(4) . . ?
C13 C12 C14 111.8(4) . . ?
C7 C12 H12 107.4 . . ?
C13 C12 H12 107.4 . . ?
C14 C12 H12 107.4 . . ?
C12 C13 H13A 109.5 . . ?
C12 C13 H13B 109.5 . . ?
H13A C13 H13B 109.5 . . ?
C12 C13 H13C 109.5 . . ?
H13A C13 H13C 109.5 . . ?
H13B C13 H13C 109.5 . . ?
C12 C14 H14A 109.5 . . ?
C12 C14 H14B 109.5 . . ?
H14A C14 H14B 109.5 . . ?
C12 C14 H14C 109.5 . . ?
H14A C14 H14C 109.5 . . ?
H14B C14 H14C 109.5 . . ?
C11 C15 C17 110.2(4) . . ?
C11 C15 C16 113.9(4) . . ?
C17 C15 C16 109.6(4) . . ?
C11 C15 H15 107.6 . . ?
C17 C15 H15 107.6 . . ?
C16 C15 H15 107.6 . . ?
C15 C16 H16A 109.5 . . ?
C15 C16 H16B 109.5 . . ?
H16A C16 H16B 109.5 . . ?
C15 C16 H16C 109.5 . . ?
H16A C16 H16C 109.5 . . ?
H16B C16 H16C 109.5 . . ?
C15 C17 H17A 109.5 . . ?
C15 C17 H17B 109.5 . . ?
H17A C17 H17B 109.5 . . ?
C15 C17 H17C 109.5 . . ?
H17A C17 H17C 109.5 . . ?
H17B C17 H17C 109.5 . . ?
C19 C18 C23 120.3(3) . . ?
C19 C18 N2 118.9(3) . . ?
C23 C18 N2 120.8(3) . . ?
C20 C19 C18 119.1(4) . . ?
C20 C19 C24 118.8(4) . . ?
C18 C19 C24 122.1(3) . . ?
C19 C20 C21 120.9(5) . . ?
C19 C20 H20 119.5 . . ?
C21 C20 H20 119.5 . . ?
C22 C21 C20 119.2(4) . . ?
C22 C21 H21 120.4 . . ?
C20 C21 H21 120.4 . . ?
C23 C22 C21 121.7(4) . . ?
C23 C22 H22 119.1 . . ?
C21 C22 H22 119.1 . . ?
C22 C23 C18 118.7(4) . . ?
C22 C23 C27 119.4(4) . . ?
C18 C23 C27 121.9(4) . . ?
C19 C24 C25 110.5(3) . . ?
C19 C24 C26 112.1(3) . . ?
C25 C24 C26 111.1(4) . . ?
C19 C24 H24 107.6 . . ?
C25 C24 H24 107.6 . . ?
C26 C24 H24 107.6 . . ?
C24 C25 H25A 109.5 . . ?
C24 C25 H25B 109.5 . . ?
H25A C25 H25B 109.5 . . ?
C24 C25 H25C 109.5 . . ?
H25A C25 H25C 109.5 . . ?
H25B C25 H25C 109.5 . . ?
C24 C26 H26A 109.5 . . ?
C24 C26 H26B 109.5 . . ?
H26A C26 H26B 109.5 . . ?
C24 C26 H26C 109.5 . . ?
H26A C26 H26C 109.5 . . ?
H26B C26 H26C 109.5 . . ?
C23 C27 C29 111.3(4) . . ?
C23 C27 C28 111.0(4) . . ?
C29 C27 C28 110.8(5) . . ?
C23 C27 H27 107.9 . . ?
C29 C27 H27 107.9 . . ?
C28 C27 H27 107.9 . . ?
C27 C28 H28A 109.5 . . ?
C27 C28 H28B 109.5 . . ?
H28A C28 H28B 109.5 . . ?
C27 C28 H28C 109.5 . . ?
H28A C28 H28C 109.5 . . ?
H28B C28 H28C 109.5 . . ?
C27 C29 H29A 109.5 . . ?
C27 C29 H29B 109.5 . . ?
H29A C29 H29B 109.5 . . ?
C27 C29 H29C 109.5 . . ?
H29A C29 H29C 109.5 . . ?
H29B C29 H29C 109.5 . . ?
N3 C30 C31 108.5(3) . . ?
N3 C30 H30A 110.0 . . ?
C31 C30 H30A 110.0 . . ?
N3 C30 H30B 110.0 . . ?
C31 C30 H30B 110.0 . . ?
H30A C30 H30B 108.4 . . ?
N4 C31 C30 109.9(3) . . ?
N4 C31 H31A 109.7 . . ?
C30 C31 H31A 109.7 . . ?
N4 C31 H31B 109.7 . . ?
C30 C31 H31B 109.7 . . ?
H31A C31 H31B 108.2 . . ?
C33 C32 C37 121.8(3) . . ?
C33 C32 N3 119.1(3) . . ?
C37 C32 N3 119.2(3) . . ?
C34 C33 C32 118.0(4) . . ?
C34 C33 C38 119.5(4) . . ?
C32 C33 C38 122.4(3) . . ?
C35 C34 C33 120.8(4) . . ?
C35 C34 H34 119.6 . . ?
C33 C34 H34 119.6 . . ?
C34 C35 C36 121.3(4) . . ?
C34 C35 H35 119.3 . . ?
C36 C35 H35 119.3 . . ?
C35 C36 C37 120.1(4) . . ?
C35 C36 H36 120.0 . . ?
C37 C36 H36 120.0 . . ?
C36 C37 C32 118.0(4) . . ?
C36 C37 C41 119.8(4) . . ?
C32 C37 C41 122.1(3) . . ?
C33 C38 C39 113.0(4) . . ?
C33 C38 C40 111.2(4) . . ?
C39 C38 C40 109.3(4) . . ?
C33 C38 H38 107.7 . . ?
C39 C38 H38 107.7 . . ?
C40 C38 H38 107.7 . . ?
C38 C39 H39A 109.5 . . ?
C38 C39 H39B 109.5 . . ?
H39A C39 H39B 109.5 . . ?
C38 C39 H39C 109.5 . . ?
H39A C39 H39C 109.5 . . ?
H39B C39 H39C 109.5 . . ?
C38 C40 H40A 109.5 . . ?
C38 C40 H40B 109.5 . . ?
H40A C40 H40B 109.5 . . ?
C38 C40 H40C 109.5 . . ?
H40A C40 H40C 109.5 . . ?
H40B C40 H40C 109.5 . . ?
C37 C41 C43 110.9(4) . . ?
C37 C41 C42 112.1(4) . . ?
C43 C41 C42 110.1(4) . . ?
C37 C41 H41 107.9 . . ?
C43 C41 H41 107.9 . . ?
C42 C41 H41 107.9 . . ?
C41 C42 H42A 109.5 . . ?
C41 C42 H42B 109.5 . . ?
H42A C42 H42B 109.5 . . ?
C41 C42 H42C 109.5 . . ?
H42A C42 H42C 109.5 . . ?
H42B C42 H42C 109.5 . . ?
C41 C43 H43A 109.5 . . ?
C41 C43 H43B 109.5 . . ?
H43A C43 H43B 109.5 . . ?
C41 C43 H43C 109.5 . . ?
H43A C43 H43C 109.5 . . ?
H43B C43 H43C 109.5 . . ?
C49 C44 C45 121.0(3) . . ?
C49 C44 N4 120.4(3) . . ?
C45 C44 N4 118.5(3) . . ?
C46 C45 C44 117.5(3) . . ?
C46 C45 C50 120.1(3) . . ?
C44 C45 C50 122.4(3) . . ?
C47 C46 C45 122.4(3) . . ?
C47 C46 H46 118.8 . . ?
C45 C46 H46 118.8 . . ?
C48 C47 C46 119.3(3) . . ?
C48 C47 H47 120.3 . . ?
C46 C47 H47 120.3 . . ?
C47 C48 C49 121.4(3) . . ?
C47 C48 H48 119.3 . . ?
C49 C48 H48 119.3 . . ?
C48 C49 C44 118.3(3) . . ?
C48 C49 C53 118.5(3) . . ?
C44 C49 C53 123.2(3) . . ?
C45 C50 C52 110.5(3) . . ?
C45 C50 C51 113.3(3) . . ?
C52 C50 C51 109.2(3) . . ?
C45 C50 H50 107.9 . . ?
C52 C50 H50 107.9 . . ?
C51 C50 H50 107.9 . . ?
C50 C51 H51A 109.5 . . ?
C50 C51 H51B 109.5 . . ?
H51A C51 H51B 109.5 . . ?
C50 C51 H51C 109.5 . . ?
H51A C51 H51C 109.5 . . ?
H51B C51 H51C 109.5 . . ?
C50 C52 H52A 109.5 . . ?
C50 C52 H52B 109.5 . . ?
H52A C52 H52B 109.5 . . ?
C50 C52 H52C 109.5 . . ?
H52A C52 H52C 109.5 . . ?
H52B C52 H52C 109.5 . . ?
C49 C53 C54 111.4(3) . . ?
C49 C53 C55 111.1(3) . . ?
C54 C53 C55 110.5(4) . . ?
C49 C53 H53 107.9 . . ?
C54 C53 H53 107.9 . . ?
C55 C53 H53 107.9 . . ?
C53 C54 H54A 109.5 . . ?
C53 C54 H54B 109.5 . . ?
H54A C54 H54B 109.5 . . ?
C53 C54 H54C 109.5 . . ?
H54A C54 H54C 109.5 . . ?
H54B C54 H54C 109.5 . . ?
C53 C55 H55A 109.5 . . ?
C53 C55 H55B 109.5 . . ?
H55A C55 H55B 109.5 . . ?
C53 C55 H55C 109.5 . . ?
H55A C55 H55C 109.5 . . ?
H55B C55 H55C 109.5 . . ?
N5 C56 C57 104.7(3) . . ?
N5 C56 H56A 110.8 . . ?
C57 C56 H56A 110.8 . . ?
N5 C56 H56B 110.8 . . ?
C57 C56 H56B 110.8 . . ?
H56A C56 H56B 108.9 . . ?
N6 C57 C56 105.3(2) . . ?
N6 C57 H57A 110.7 . . ?
C56 C57 H57A 110.7 . . ?
N6 C57 H57B 110.7 . . ?
C56 C57 H57B 110.7 . . ?
H57A C57 H57B 108.8 . . ?
C59 C58 C63 121.5(3) . . ?
C59 C58 N5 118.1(3) . . ?
C63 C58 N5 120.3(3) . . ?
C58 C59 C60 118.3(4) . . ?
C58 C59 C64 122.3(3) . . ?
C60 C59 C64 119.4(3) . . ?
C61 C60 C59 120.7(4) . . ?
C61 C60 H60 119.6 . . ?
C59 C60 H60 119.6 . . ?
C62 C61 C60 120.4(4) . . ?
C62 C61 H61 119.8 . . ?
C60 C61 H61 119.8 . . ?
C61 C62 C63 121.8(4) . . ?
C61 C62 H62 119.1 . . ?
C63 C62 H62 119.1 . . ?
C62 C63 C58 117.2(4) . . ?
C62 C63 C67 119.4(4) . . ?
C58 C63 C67 123.1(3) . . ?
C59 C64 C65 113.3(4) . . ?
C59 C64 C66 110.9(3) . . ?
C65 C64 C66 110.5(4) . . ?
C59 C64 H64 107.3 . . ?
C65 C64 H64 107.3 . . ?
C66 C64 H64 107.3 . . ?
C64 C65 H65A 109.5 . . ?
C64 C65 H65B 109.5 . . ?
H65A C65 H65B 109.5 . . ?
C64 C65 H65C 109.5 . . ?
H65A C65 H65C 109.5 . . ?
H65B C65 H65C 109.5 . . ?
C64 C66 H66A 109.5 . . ?
C64 C66 H66B 109.5 . . ?
H66A C66 H66B 109.5 . . ?
C64 C66 H66C 109.5 . . ?
H66A C66 H66C 109.5 . . ?
H66B C66 H66C 109.5 . . ?
C63 C67 C68 112.5(5) . . ?
C63 C67 C69 110.5(4) . . ?
C68 C67 C69 112.5(6) . . ?
C63 C67 H67 107.0 . . ?
C68 C67 H67 107.0 . . ?
C69 C67 H67 107.0 . . ?
C67 C68 H68A 109.5 . . ?
C67 C68 H68B 109.5 . . ?
H68A C68 H68B 109.5 . . ?
C67 C68 H68C 109.5 . . ?
H68A C68 H68C 109.5 . . ?
H68B C68 H68C 109.5 . . ?
C67 C69 H69A 109.5 . . ?
C67 C69 H69B 109.5 . . ?
H69A C69 H69B 109.5 . . ?
C67 C69 H69C 109.5 . . ?
H69A C69 H69C 109.5 . . ?
H69B C69 H69C 109.5 . . ?
C71 C70 C75 120.0(3) . . ?
C71 C70 N6 118.2(3) . . ?
C75 C70 N6 121.7(3) . . ?
C70 C71 C72 117.0(4) . . ?
C70 C71 C76 123.7(3) . . ?
C72 C71 C76 119.3(4) . . ?
C73 C72 C71 122.3(4) . . ?
C73 C72 H72 118.8 . . ?
C71 C72 H72 118.8 . . ?
C74 C73 C72 120.2(4) . . ?
C74 C73 H73 119.9 . . ?
C72 C73 H73 119.9 . . ?
C73 C74 C75 121.3(4) . . ?
C73 C74 H74 119.4 . . ?
C75 C74 H74 119.4 . . ?
C74 C75 C70 119.0(4) . . ?
C74 C75 C79 116.4(4) . . ?
C70 C75 C79 124.6(3) . . ?
C71 C76 C77 111.3(4) . . ?
C71 C76 C78 111.6(4) . . ?
C77 C76 C78 108.9(3) . . ?
C71 C76 H76 108.3 . . ?
C77 C76 H76 108.3 . . ?
C78 C76 H76 108.3 . . ?
C76 C77 H77A 109.5 . . ?
C76 C77 H77B 109.5 . . ?
H77A C77 H77B 109.5 . . ?
C76 C77 H77C 109.5 . . ?
H77A C77 H77C 109.5 . . ?
H77B C77 H77C 109.5 . . ?
C76 C78 H78A 109.5 . . ?
C76 C78 H78B 109.5 . . ?
H78A C78 H78B 109.5 . . ?
C76 C78 H78C 109.5 . . ?
H78A C78 H78C 109.5 . . ?
H78B C78 H78C 109.5 . . ?
C80 C79 C75 112.2(4) . . ?
C80 C79 C81 111.9(5) . . ?
C75 C79 C81 111.9(4) . . ?
C80 C79 H79 106.8 . . ?
C75 C79 H79 106.8 . . ?
C81 C79 H79 106.8 . . ?
C79 C80 H80A 109.5 . . ?
C79 C80 H80B 109.5 . . ?
H80A C80 H80B 109.5 . . ?
C79 C80 H80C 109.5 . . ?
H80A C80 H80C 109.5 . . ?
H80B C80 H80C 109.5 . . ?
C79 C81 H81A 109.5 . . ?
C79 C81 H81B 109.5 . . ?
H81A C81 H81B 109.5 . . ?
C79 C81 H81C 109.5 . . ?
H81A C81 H81C 109.5 . . ?
H81B C81 H81C 109.5 . . ?
C2S C1S H1S1 109.5 . . ?
C2S C1S H1S2 109.5 . . ?
H1S1 C1S H1S2 109.5 . . ?
C2S C1S H1S3 109.5 . . ?
H1S1 C1S H1S3 109.5 . . ?
H1S2 C1S H1S3 109.5 . . ?
C1S C2S C3S 104.8(8) . . ?
C1S C2S H2S1 110.8 . . ?
C3S C2S H2S1 110.8 . . ?
C1S C2S H2S2 110.8 . . ?
C3S C2S H2S2 110.8 . . ?
H2S1 C2S H2S2 108.9 . . ?
C4S C3S C2S 111.0(8) . . ?
C4S C3S H3S1 109.4 . . ?
C2S C3S H3S1 109.4 . . ?
C4S C3S H3S2 109.4 . . ?
C2S C3S H3S2 109.4 . . ?
H3S1 C3S H3S2 108.0 . . ?
C5S C4S C3S 109.8(8) . . ?
C5S C4S H4S1 109.7 . . ?
C3S C4S H4S1 109.7 . . ?
C5S C4S H4S2 109.7 . . ?
C3S C4S H4S2 109.7 . . ?
H4S1 C4S H4S2 108.2 . . ?
C4S C5S C6S 121.2(9) . . ?
C4S C5S H5S1 107.0 . . ?
C6S C5S H5S1 107.0 . . ?
C4S C5S H5S2 107.0 . . ?
C6S C5S H5S2 107.0 . . ?
H5S1 C5S H5S2 106.8 . . ?
C5S C6S H6S1 109.5 . . ?
C5S C6S H6S2 109.5 . . ?
H6S1 C6S H6S2 109.5 . . ?
C5S C6S H6S3 109.5 . . ?
H6S1 C6S H6S3 109.5 . . ?
H6S2 C6S H6S3 109.5 . . ?
C2T C1T H1T1 109.5 . . ?
C2T C1T H1T2 109.5 . . ?
H1T1 C1T H1T2 109.5 . . ?
C2T C1T H1T3 109.5 . . ?
H1T1 C1T H1T3 109.5 . . ?
H1T2 C1T H1T3 109.5 . . ?
C1T C2T C3T 101(2) . . ?
C1T C2T H2T1 111.6 . . ?
C3T C2T H2T1 111.6 . . ?
C1T C2T H2T2 111.6 . . ?
C3T C2T H2T2 111.6 . . ?
H2T1 C2T H2T2 109.4 . . ?
C4T C3T C2T 117(2) . . ?
C4T C3T H3T1 108.0 . . ?
C2T C3T H3T1 108.0 . . ?
C4T C3T H3T2 108.0 . . ?
C2T C3T H3T2 108.0 . . ?
H3T1 C3T H3T2 107.3 . . ?
C5T C4T C3T 110(2) . . ?
C5T C4T H4T1 109.6 . . ?
C3T C4T H4T1 109.6 . . ?
C5T C4T H4T2 109.6 . . ?
C3T C4T H4T2 109.6 . . ?
H4T1 C4T H4T2 108.1 . . ?
C4T C5T C6T 144(3) . . ?
C4T C5T H5T1 101.1 . . ?
C6T C5T H5T1 101.1 . . ?
C4T C5T H5T2 101.1 . . ?
C6T C5T H5T2 101.1 . . ?
H5T1 C5T H5T2 104.5 . . ?
C5T C6T H6T1 109.5 . . ?
C5T C6T H6T2 109.5 . . ?
H6T1 C6T H6T2 109.5 . . ?
C5T C6T H6T3 109.5 . . ?
H6T1 C6T H6T3 109.5 . . ?
H6T2 C6T H6T3 109.5 . . ?

loop_
_geom_bond_atom_site_label_1
_geom_bond_atom_site_label_2
_geom_bond_distance
_geom_bond_site_symmetry_2
_geom_bond_publ_flag
P1 C1 1.707(3) . ?
P1 C2 1.780(3) . ?
P1 P2 2.5657(10) . ?
P2 C3 1.803(3) . ?
P2 C2 1.806(3) . ?
P2 C1 1.825(3) . ?
P3 C3 1.698(3) . ?
P3 P6 2.2106(10) . ?
P4 N2 1.719(3) . ?
P4 N1 1.720(3) . ?
P4 C1 1.819(3) . ?
P5 N5 1.693(3) . ?
P5 N6 1.736(3) . ?
P5 C3 1.850(3) . ?
P6 N3 1.674(2) . ?
P6 N4 1.681(2) . ?
P6 C2 1.682(3) . ?
N1 C6 1.433(4) . ?
N1 C4 1.461(4) . ?
N2 C18 1.434(4) . ?
N2 C5 1.455(4) . ?
N3 C32 1.432(4) . ?
N3 C30 1.456(4) . ?
N4 C44 1.441(4) . ?
N4 C31 1.457(4) . ?
N5 C58 1.437(4) . ?
N5 C56 1.472(4) . ?
N6 C70 1.437(4) . ?
N6 C57 1.480(4) . ?
C4 C5 1.516(5) . ?
C4 H4A 0.9900 . ?
C4 H4B 0.9900 . ?
C5 H5A 0.9900 . ?
C5 H5B 0.9900 . ?
C6 C7 1.397(5) . ?
C6 C11 1.426(5) . ?
C7 C8 1.399(5) . ?
C7 C12 1.518(5) . ?
C8 C9 1.387(6) . ?
C8 H8 0.9500 . ?
C9 C10 1.365(7) . ?
C9 H9 0.9500 . ?
C10 C11 1.391(6) . ?
C10 H10 0.9500 . ?
C11 C15 1.503(6) . ?
C12 C13 1.523(7) . ?
C12 C14 1.534(7) . ?
C12 H12 1.0000 . ?
C13 H13A 0.9800 . ?
C13 H13B 0.9800 . ?
C13 H13C 0.9800 . ?
C14 H14A 0.9800 . ?
C14 H14B 0.9800 . ?
C14 H14C 0.9800 . ?
C15 C17 1.518(7) . ?
C15 C16 1.539(6) . ?
C15 H15 1.0000 . ?
C16 H16A 0.9800 . ?
C16 H16B 0.9800 . ?
C16 H16C 0.9800 . ?
C17 H17A 0.9800 . ?
C17 H17B 0.9800 . ?
C17 H17C 0.9800 . ?
C18 C19 1.399(6) . ?
C18 C23 1.415(5) . ?
C19 C20 1.388(6) . ?
C19 C24 1.519(5) . ?
C20 C21 1.393(7) . ?
C20 H20 0.9500 . ?
C21 C22 1.384(8) . ?
C21 H21 0.9500 . ?
C22 C23 1.375(6) . ?
C22 H22 0.9500 . ?
C23 C27 1.509(6) . ?
C24 C25 1.527(5) . ?
C24 C26 1.531(6) . ?
C24 H24 1.0000 . ?
C25 H25A 0.9800 . ?
C25 H25B 0.9800 . ?
C25 H25C 0.9800 . ?
C26 H26A 0.9800 . ?
C26 H26B 0.9800 . ?
C26 H26C 0.9800 . ?
C27 C29 1.530(6) . ?
C27 C28 1.540(8) . ?
C27 H27 1.0000 . ?
C28 H28A 0.9800 . ?
C28 H28B 0.9800 . ?
C28 H28C 0.9800 . ?
C29 H29A 0.9800 . ?
C29 H29B 0.9800 . ?
C29 H29C 0.9800 . ?
C30 C31 1.462(5) . ?
C30 H30A 0.9900 . ?
C30 H30B 0.9900 . ?
C31 H31A 0.9900 . ?
C31 H31B 0.9900 . ?
C32 C33 1.399(5) . ?
C32 C37 1.407(5) . ?
C33 C34 1.393(6) . ?
C33 C38 1.516(6) . ?
C34 C35 1.373(8) . ?
C34 H34 0.9500 . ?
C35 C36 1.378(8) . ?
C35 H35 0.9500 . ?
C36 C37 1.402(5) . ?
C36 H36 0.9500 . ?
C37 C41 1.505(6) . ?
C38 C39 1.531(6) . ?
C38 C40 1.541(6) . ?
C38 H38 1.0000 . ?
C39 H39A 0.9800 . ?
C39 H39B 0.9800 . ?
C39 H39C 0.9800 . ?
C40 H40A 0.9800 . ?
C40 H40B 0.9800 . ?
C40 H40C 0.9800 . ?
C41 C43 1.521(6) . ?
C41 C42 1.534(6) . ?
C41 H41 1.0000 . ?
C42 H42A 0.9800 . ?
C42 H42B 0.9800 . ?
C42 H42C 0.9800 . ?
C43 H43A 0.9800 . ?
C43 H43B 0.9800 . ?
C43 H43C 0.9800 . ?
C44 C49 1.408(5) . ?
C44 C45 1.411(4) . ?
C45 C46 1.392(5) . ?
C45 C50 1.512(5) . ?
C46 C47 1.380(6) . ?
C46 H46 0.9500 . ?
C47 C48 1.374(6) . ?
C47 H47 0.9500 . ?
C48 C49 1.398(5) . ?
C48 H48 0.9500 . ?
C49 C53 1.513(5) . ?
C50 C52 1.520(5) . ?
C50 C51 1.523(5) . ?
C50 H50 1.0000 . ?
C51 H51A 0.9800 . ?
C51 H51B 0.9800 . ?
C51 H51C 0.9800 . ?
C52 H52A 0.9800 . ?
C52 H52B 0.9800 . ?
C52 H52C 0.9800 . ?
C53 C54 1.525(6) . ?
C53 C55 1.535(5) . ?
C53 H53 1.0000 . ?
C54 H54A 0.9800 . ?
C54 H54B 0.9800 . ?
C54 H54C 0.9800 . ?
C55 H55A 0.9800 . ?
C55 H55B 0.9800 . ?
C55 H55C 0.9800 . ?
C56 C57 1.515(5) . ?
C56 H56A 0.9900 . ?
C56 H56B 0.9900 . ?
C57 H57A 0.9900 . ?
C57 H57B 0.9900 . ?
C58 C59 1.391(5) . ?
C58 C63 1.412(5) . ?
C59 C60 1.403(5) . ?
C59 C64 1.506(5) . ?
C60 C61 1.371(7) . ?
C60 H60 0.9500 . ?
C61 C62 1.365(7) . ?
C61 H61 0.9500 . ?
C62 C63 1.396(5) . ?
C62 H62 0.9500 . ?
C63 C67 1.506(6) . ?
C64 C65 1.534(6) . ?
C64 C66 1.536(6) . ?
C64 H64 1.0000 . ?
C65 H65A 0.9800 . ?
C65 H65B 0.9800 . ?
C65 H65C 0.9800 . ?
C66 H66A 0.9800 . ?
C66 H66B 0.9800 . ?
C66 H66C 0.9800 . ?
C67 C68 1.511(8) . ?
C67 C69 1.531(8) . ?
C67 H67 1.0000 . ?
C68 H68A 0.9800 . ?
C68 H68B 0.9800 . ?
C68 H68C 0.9800 . ?
C69 H69A 0.9800 . ?
C69 H69B 0.9800 . ?
C69 H69C 0.9800 . ?
C70 C71 1.417(5) . ?
C70 C75 1.419(5) . ?
C71 C72 1.417(6) . ?
C71 C76 1.505(6) . ?
C72 C73 1.373(7) . ?
C72 H72 0.9500 . ?
C73 C74 1.348(7) . ?
C73 H73 0.9500 . ?
C74 C75 1.408(5) . ?
C74 H74 0.9500 . ?
C75 C79 1.509(6) . ?
C76 C77 1.540(5) . ?
C76 C78 1.540(5) . ?
C76 H76 1.0000 . ?
C77 H77A 0.9800 . ?
C77 H77B 0.9800 . ?
C77 H77C 0.9800 . ?
C78 H78A 0.9800 . ?
C78 H78B 0.9800 . ?
C78 H78C 0.9800 . ?
C79 C80 1.508(6) . ?
C79 C81 1.524(6) . ?
C79 H79 1.0000 . ?
C80 H80A 0.9800 . ?
C80 H80B 0.9800 . ?
C80 H80C 0.9800 . ?
C81 H81A 0.9800 . ?
C81 H81B 0.9800 . ?
C81 H81C 0.9800 . ?
C1S C2S 1.525(12) . ?
C1S H1S1 0.9800 . ?
C1S H1S2 0.9800 . ?
C1S H1S3 0.9800 . ?
C2S C3S 1.539(11) . ?
C2S H2S1 0.9900 . ?
C2S H2S2 0.9900 . ?
C3S C4S 1.487(10) . ?
C3S H3S1 0.9900 . ?
C3S H3S2 0.9900 . ?
C4S C5S 1.471(11) . ?
C4S H4S1 0.9900 . ?
C4S H4S2 0.9900 . ?
C5S C6S 1.498(12) . ?
C5S H5S1 0.9900 . ?
C5S H5S2 0.9900 . ?
C6S H6S1 0.9800 . ?
C6S H6S2 0.9800 . ?
C6S H6S3 0.9800 . ?
C1T C2T 1.52(2) . ?
C1T H1T1 0.9800 . ?
C1T H1T2 0.9800 . ?
C1T H1T3 0.9800 . ?
C2T C3T 1.53(2) . ?
C2T H2T1 0.9900 . ?
C2T H2T2 0.9900 . ?
C3T C4T 1.49(2) . ?
C3T H3T1 0.9900 . ?
C3T H3T2 0.9900 . ?
C4T C5T 1.420(19) . ?
C4T H4T1 0.9900 . ?
C4T H4T2 0.9900 . ?
C5T C6T 1.44(2) . ?
C5T H5T1 0.9900 . ?
C5T H5T2 0.9900 . ?
C6T H6T1 0.9800 . ?
C6T H6T2 0.9800 . ?
C6T H6T3 0.9800 . ?
